data_2105290
loop_
_publ_author_name
'Udovenko, Anatoly A.'
'Laptash, Natalia M.'

_publ_section_title
;
 Dinuclear oxofluorometallates as a new structural type of <i>d</i>^0^
 transition metal oxofluoride compound
;
_journal_issue 6
_journal_name_full 'Acta Crystallographica Section B'
_journal_page_first 602
_journal_page_last 609
_journal_paper_doi 10.1107/S0108768112042577
_journal_volume 68
_journal_year 2012
_chemical_formula_moiety 3(F7W2O4),F,10(Rb)
_chemical_formula_structural 'Rb3(W2O4F7) (RbF)0.333'
_chemical_formula_sum 'F22 O12 Rb10 W6'
_chemical_formula_weight 2567.80
_chemical_name_systematic 'rubidium oxofluorotungstate'
_space_group_IT_number 164
_symmetry_cell_setting trigonal
_symmetry_space_group_name_Hall '-P 3 2"'
_symmetry_space_group_name_H-M 'P -3 m 1'
_atom_sites_solution_primary direct
_atom_sites_solution_secondary difmap
_cell_angle_alpha 90.00
_cell_angle_beta 90.00
_cell_angle_gamma 120.00
_cell_formula_units_Z 9
_cell_length_a 20.1457(7)
_cell_length_b 20.1457(7)
_cell_length_c 8.0951(5)
_cell_measurement_reflns_used 512
_cell_measurement_temperature 203(2)
_cell_measurement_theta_max 30.20
_cell_measurement_theta_min 2.77
_cell_volume 2845.2(2)
_computing_cell_refinement 'Bruker SAINT v6.02a (Bruker, 2000)'
_computing_data_collection 'Bruker Smart v5.054 (Bruker, 1998)'
_computing_data_reduction 'Bruker SAINT v6.02a (Bruker, 2000)'
_computing_molecular_graphics 'Bruker SHELXTL v5.1 (Bruker, 1998)'
_computing_publication_material 'Bruker SHELXTL v5.1 (Bruker, 1998)'
_computing_structure_refinement 'Bruker SHELXTL v5.1 (Bruker, 1998)'
_computing_structure_solution 'Bruker SHELXTL v5.1 (Bruker, 1998)'
_diffrn_ambient_temperature 203(2)
_diffrn_detector_area_resol_mean 8.33
_diffrn_measured_fraction_theta_full 0.992
_diffrn_measured_fraction_theta_max 0.992
_diffrn_measurement_device_type 'Bruker P4'
_diffrn_measurement_method '\w scans'
_diffrn_radiation_monochromator graphite
_diffrn_radiation_source 'fine-focus sealed tube'
_diffrn_radiation_type MoK\a
_diffrn_radiation_wavelength 0.71073
_diffrn_reflns_av_R_equivalents 0.0925
_diffrn_reflns_av_sigmaI/netI 0.0558
_diffrn_reflns_limit_h_max 29
_diffrn_reflns_limit_h_min -28
_diffrn_reflns_limit_k_max 28
_diffrn_reflns_limit_k_min -26
_diffrn_reflns_limit_l_max 11
_diffrn_reflns_limit_l_min -11
_diffrn_reflns_number 32262
_diffrn_reflns_theta_full 31.02
_diffrn_reflns_theta_max 31.02
_diffrn_reflns_theta_min 2.77
_exptl_absorpt_coefficient_mu 31.012
_exptl_absorpt_correction_T_max 0.0628
_exptl_absorpt_correction_T_min 0.0360
_exptl_absorpt_correction_type multi-scan
_exptl_absorpt_process_details 'SADABS v.2.03; Bruker 1999'
_exptl_crystal_colour colorless
_exptl_crystal_density_diffrn 4.496
_exptl_crystal_density_method 'not measured'
_exptl_crystal_description prism
_exptl_crystal_F_000 3324
_exptl_crystal_size_max 0.32
_exptl_crystal_size_mid 0.26
_exptl_crystal_size_min 0.20
_refine_diff_density_max 6.917
_refine_diff_density_min -2.664
_refine_ls_extinction_coef SHELXL
_refine_ls_extinction_method none
_refine_ls_goodness_of_fit_ref 1.034
_refine_ls_matrix_type full
_refine_ls_number_parameters 137
_refine_ls_number_reflns 2724
_refine_ls_number_restraints 0
_refine_ls_restrained_S_all 1.034
_refine_ls_R_factor_all 0.0704
_refine_ls_R_factor_gt 0.0566
_refine_ls_shift/su_max 0.018
_refine_ls_shift/su_mean 0.003
_refine_ls_structure_factor_coef Fsqd
_refine_ls_weighting_details 'calc w=1/[\s^2^(Fo^2^)+(0.0713P)^2^+119.5815P] where P=(Fo^2^+2Fc^2^)/3'
_refine_ls_weighting_scheme calc
_refine_ls_wR_factor_gt 0.1498
_refine_ls_wR_factor_ref 0.150
_reflns_number_gt 2724
_reflns_number_total 3254
_reflns_threshold_expression >2sigma(I)
_cod_data_source_file bp5045.cif
_cod_data_source_block V
_cod_original_sg_symbol_Hall '-P 3 2'
_cod_original_sg_symbol_H-M P-3m1
_cod_original_formula_sum 'F22 W6 O12 Rb10'
_cod_database_code 2105290

loop_
_symmetry_equiv_pos_as_xyz
'x, y, z'
'-y, x-y, z'
'-x+y, -x, z'
'y, x, -z'
'x-y, -y, -z'
'-x, -x+y, -z'
'-x, -y, -z'
'y, -x+y, -z'
'x-y, x, -z'
'-y, -x, z'
'-x+y, y, z'
'x, x-y, z'

loop_
_atom_site_type_symbol
_atom_site_label
_atom_site_fract_x
_atom_site_fract_y
_atom_site_fract_z
_atom_site_U_iso_or_equiv
_atom_site_adp_type
_atom_site_calc_flag
_atom_site_refinement_flags
_atom_site_occupancy
_atom_site_symmetry_multiplicity
W W1 0.536013(18) 0.07203(4) 0.79253(8) 0.02227(13) Uani d S 1 2
W W2 0.40948(4) 0.20474(2) 0.30982(9) 0.02713(14) Uani d S 1 2
W W3 0.27020(4) 0.135100(18) 0.72991(8) 0.02414(13) Uani d S 1 2
Rb Rb1 0.58080(5) 0.41920(5) 0.2646(2) 0.0334(4) Uani d S 1 2
Rb Rb2 0.33394(8) 0.33394(8) 0.0000 0.0289(4) Uani d S 1 2
Rb Rb3 0.51037(11) 0.25519(5) 0.7690(2) 0.0328(4) Uani d S 1 2
Rb Rb4 0.33234(9) 0.33234(9) 0.5000 0.0311(4) Uani d S 1 2
Rb Rb5 0.09113(6) 0.18226(12) 0.7345(2) 0.0399(4) Uani d S 1 2
F F1 0.5654(4) 0.0013(5) 0.7307(12) 0.059(2) Uani d . 1 1
F F2 0.6267(4) 0.1221(5) 0.9270(12) 0.048(2) Uani d . 1 1
F F3 0.5000 0.0000 1.0000 0.060(6) Uani d S 1 4
F F4 0.3416(5) 0.1058(4) 0.2394(10) 0.044(2) Uani d . 1 1
F F5 0.4535(4) 0.1626(4) 0.4460(10) 0.0373(18) Uani d . 1 1
F F6 0.3258(7) 0.1629(3) 0.5042(14) 0.042(3) Uani d S 1 2
F F7 0.2333(11) 0.0411(7) 0.666(3) 0.301(8) Uani d . 1 1
F F8 0.3462(8) 0.1152(11) 0.791(2) 0.155(7) Uani d . 1 1
O O1 0.5692(5) 0.1385(10) 0.633(2) 0.067(4) Uani d S 1 2
O O2 0.4804(9) 0.2402(4) 0.1534(17) 0.042(3) Uani d S 1 2
O O3 0.2182(12) 0.1091(6) 0.923(3) 0.106(10) Uani d S 1 2
F F9 0.0000 0.0000 0.761(6) 0.055(13) Uani d SP 0.50 6
F F10 0.6667 0.3333 0.261(4) 0.027(7) Uiso d SP 0.50 6
F F11 0.6667 0.3333 -0.013(4) 0.022(6) Uiso d SP 0.50 6

loop_
_atom_site_aniso_label
_atom_site_aniso_U_11
_atom_site_aniso_U_22
_atom_site_aniso_U_33
_atom_site_aniso_U_12
_atom_site_aniso_U_13
_atom_site_aniso_U_23
W1 0.02068(17) 0.0277(3) 0.0208(3) 0.01386(13) 0.00049(11) 0.0010(2)
W2 0.0414(3) 0.02434(18) 0.0214(3) 0.02068(17) -0.0056(3) -0.00282(14)
W3 0.0264(3) 0.02446(19) 0.0222(3) 0.01321(13) 0.0059(2) 0.00296(11)
Rb1 0.0322(4) 0.0322(4) 0.0251(7) 0.0080(5) 0.0010(3) -0.0010(3)
Rb2 0.0367(4) 0.0367(4) 0.0133(6) 0.0183(5) -0.0019(3) 0.0019(3)
Rb3 0.0440(9) 0.0275(5) 0.0324(8) 0.0220(4) -0.0032(7) -0.0016(4)
Rb4 0.0420(4) 0.0420(4) 0.0147(6) 0.0249(5) 0.0044(3) -0.0044(3)
Rb5 0.0411(6) 0.0473(10) 0.0333(9) 0.0236(5) -0.0056(4) -0.0113(8)
F1 0.064(3) 0.087(4) 0.052(5) 0.058(3) -0.012(4) -0.034(4)
F2 0.027(3) 0.063(5) 0.046(5) 0.016(3) 0.002(3) -0.006(4)
F3 0.052(8) 0.017(7) 0.099(17) 0.008(4) 0.003(5) 0.006(9)
F4 0.069(4) 0.027(3) 0.038(4) 0.026(3) -0.014(4) -0.006(3)
F5 0.047(3) 0.039(3) 0.033(4) 0.026(3) -0.014(3) -0.002(3)
F6 0.040(6) 0.046(5) 0.037(6) 0.020(3) -0.004(5) -0.002(3)
F7 0.347(14) 0.023(5) 0.387(17) -0.015(8) 0.324(12) -0.029(8)
F8 0.067(7) 0.221(14) 0.135(11) 0.040(8) -0.014(8) 0.105(10)
O1 0.068(7) 0.080(9) 0.058(8) 0.040(5) 0.031(4) 0.062(7)
O2 0.062(9) 0.043(5) 0.027(6) 0.031(5) -0.004(6) -0.002(3)
O3 0.051(11) 0.18(2) 0.040(10) 0.025(6) -0.003(9) -0.001(5)
F9 0.054(15) 0.054(15) 0.06(3) 0.027(8) 0.000 0.000

loop_
_atom_type_symbol
_atom_type_description
_atom_type_scat_dispersion_real
_atom_type_scat_dispersion_imag
_atom_type_scat_source
O O 0.0106 0.0060 'International Tables Vol C Tables 4.2.6.8 and 6.1.1.4'
F F 0.0171 0.0103 'International Tables Vol C Tables 4.2.6.8 and 6.1.1.4'
Rb Rb -0.9393 2.9676 'International Tables Vol C Tables 4.2.6.8 and 6.1.1.4'
W W -0.8490 6.8722 'International Tables Vol C Tables 4.2.6.8 and 6.1.1.4'

loop_
_geom_angle_atom_site_label_1
_geom_angle_atom_site_label_2
_geom_angle_atom_site_label_3
_geom_angle_site_symmetry_1
_geom_angle_site_symmetry_3
_geom_angle
O1 W1 F1 . 11_655 104.0(5)
O1 W1 F1 . . 104.0(5)
F1 W1 F1 11_655 . 88.8(5)
O1 W1 F2 . . 96.8(5)
F1 W1 F2 11_655 . 159.1(4)
F1 W1 F2 . . 88.4(4)
O1 W1 F2 . 11_655 96.8(5)
F1 W1 F2 11_655 11_655 88.4(4)
F1 W1 F2 . 11_655 159.1(4)
F2 W1 F2 . 11_655 86.9(6)
O1 W1 F3 . . 174.9(6)
F1 W1 F3 11_655 . 79.5(3)
F1 W1 F3 . . 79.5(3)
F2 W1 F3 . . 79.6(3)
F2 W1 F3 11_655 . 79.6(3)
O2 W2 F4 . . 103.1(4)
O2 W2 F4 . 12 103.1(4)
F4 W2 F4 . 12 89.8(6)
O2 W2 F5 . . 97.8(4)
F4 W2 F5 . . 87.4(3)
F4 W2 F5 12 . 159.0(4)
O2 W2 F5 . 12 97.8(4)
F4 W2 F5 . 12 159.0(4)
F4 W2 F5 12 12 87.4(3)
F5 W2 F5 . 12 87.8(5)
O2 W2 F6 . . 178.5(6)
F4 W2 F6 . . 77.9(3)
F4 W2 F6 12 . 77.9(3)
F5 W2 F6 . . 81.2(3)
F5 W2 F6 12 . 81.2(3)
F7 W3 F7 . 12 123.1(18)
F7 W3 O3 . . 94.0(7)
F7 W3 O3 12 . 94.0(7)
F7 W3 F8 . . 77.9(10)
F7 W3 F8 12 . 155.3(9)
O3 W3 F8 . . 97.4(7)
F7 W3 F8 . 12 155.3(9)
F7 W3 F8 12 12 77.9(10)
O3 W3 F8 . 12 97.4(7)
F8 W3 F8 . 12 78.9(12)
F7 W3 F6 . . 85.0(6)
F7 W3 F6 12 . 85.0(6)
O3 W3 F6 . . 177.8(8)
F8 W3 F6 . . 84.3(6)
F8 W3 F6 12 . 84.3(6)
W1 F3 W1 7_657 . 180.0
W3 F6 W2 . . 165.1(6)

loop_
_geom_bond_atom_site_label_1
_geom_bond_atom_site_label_2
_geom_bond_site_symmetry_2
_geom_bond_distance
W1 O1 . 1.736(14)
W1 F1 11_655 1.863(10)
W1 F1 . 1.863(10)
W1 F2 . 1.923(8)
W1 F2 11_655 1.923(8)
W1 F3 . 2.0976(6)
W1 Rb2 8_556 3.9487(15)
W1 Rb2 2_656 3.9487(15)
W1 Rb3 2_655 3.9780(6)
W1 Rb3 . 3.9780(6)
W2 O2 . 1.771(15)
W2 F4 . 1.855(7)
W2 F4 12 1.855(7)
W2 F5 . 1.863(8)
W2 F5 12 1.863(8)
W2 F6 . 2.147(12)
W2 Rb4 8_556 3.9228(5)
W2 Rb4 . 3.9227(5)
W2 Rb1 2_655 3.9750(7)
W2 Rb1 . 3.9750(7)
W3 F7 . 1.731(12)
W3 F7 12 1.731(12)
W3 O3 . 1.80(2)
W3 F8 . 1.834(18)
W3 F8 12 1.834(18)
W3 F6 . 2.068(12)
W3 Rb4 8_556 3.9806(13)
W3 Rb4 . 3.9806(13)
W3 Rb5 8_556 4.060(2)
Rb1 F5 3_665 2.965(9)
Rb1 F5 12 2.965(9)
Rb1 F10 . 2.9962(19)
Rb1 O1 3_665 3.009(16)
Rb1 F2 3_664 3.113(10)
Rb1 F2 12_554 3.113(10)
Rb1 F1 6_666 3.127(9)
Rb1 F1 9_556 3.127(8)
Rb1 O2 . 3.257(9)
Rb1 O2 3_665 3.257(9)
Rb2 F8 12_554 2.779(18)
Rb2 F8 9_556 2.779(18)
Rb2 F4 9 2.827(8)
Rb2 F4 12 2.827(8)
Rb2 F1 6_666 2.987(10)
Rb2 F1 3_664 2.987(10)
Rb2 F2 6_666 2.997(11)
Rb2 F2 3_664 2.997(11)
Rb3 F2 3_665 2.848(8)
Rb3 F2 11_655 2.848(8)
Rb3 F5 . 3.080(8)
Rb3 F5 12 3.080(8)
Rb3 F8 . 3.098(14)
Rb3 F8 12 3.098(14)
Rb3 O2 1_556 3.156(14)
Rb3 F11 1_556 3.248(19)
Rb3 O1 . 3.307(13)
Rb3 O1 3_665 3.307(13)
Rb4 F1 3_665 2.791(9)
Rb4 F1 6_666 2.791(9)
Rb4 F7 9_556 2.852(19)
Rb4 F7 12 2.852(19)
Rb4 F4 12 2.938(8)
Rb4 F4 9_556 2.938(8)
Rb4 F5 9_556 2.981(7)
Rb4 F5 12 2.981(7)
Rb4 F8 9_556 3.22(2)
Rb4 F8 12 3.22(2)
Rb5 F7 2 2.823(13)
Rb5 F7 12 2.823(13)
Rb5 O3 9_557 2.85(2)
Rb5 F4 9_556 3.080(9)
Rb5 F4 4_556 3.080(9)
Rb5 F6 9_556 3.163(12)
Rb5 F9 . 3.187(4)
F1 F3 . 2.540(9)
F1 F1 11_655 2.607(17)
F1 F2 . 2.639(13)
F1 O1 . 2.838(17)
F2 F3 . 2.576(8)
F2 F2 11_655 2.644(18)
F2 O1 . 2.738(17)
F3 F1 5_557 2.540(9)
F3 F1 7_657 2.540(9)
F3 F1 11_655 2.540(9)
F3 F2 7_657 2.576(8)
F3 F2 5_557 2.576(8)
F3 F2 11_655 2.576(8)
F4 F6 . 2.527(13)
F4 F5 . 2.570(11)
F4 F4 12 2.620(16)
F4 O2 . 2.840(15)
F4 F7 5_556 3.08(2)
F4 F1 7_656 3.503(13)
F5 F5 12 2.582(16)
F5 F6 . 2.618(13)
F5 O2 . 2.738(14)
F5 O1 . 3.017(11)
F5 F8 . 3.368(19)
F6 F4 12 2.527(13)
F6 F7 12 2.578(17)
F6 F7 . 2.578(17)
F6 F5 12 2.618(13)
F6 F8 12 2.626(19)
F6 F8 . 2.626(19)
F7 F8 . 2.24(3)
F7 O3 . 2.59(2)
F7 F7 12 3.04(3)
F7 F7 5_556 3.05(4)
F7 F4 5_556 3.08(2)
F7 F8 12 3.48(2)
F8 F8 12 2.33(4)
F8 O3 . 2.73(3)
O1 F2 11_655 2.738(17)
O1 F1 11_655 2.838(17)
O1 F5 11_655 3.017(11)
O2 F5 12 2.738(14)
O2 F4 12 2.840(15)
O2 F2 11_654 3.135(12)
O2 F2 3_664 3.135(12)
O3 F7 12 2.59(2)
O3 F8 12 2.73(3)
F10 Rb1 3_665 2.9962(19)
F10 Rb1 2_655 2.9962(19)
F11 Rb3 2_654 3.248(18)
F11 Rb3 1_554 3.248(18)
F11 Rb3 3_664 3.248(18)
